data_9000608
loop_
_publ_author_name
'Ohashi, Y.'
'Finger, L. W.'

_publ_section_title
;The role of octahedral cations in pyroxenoid crystal chemistry. I. Bustamite,
 wollastonite, and the pectolite-schizolite-serandite series sample Ca-BS,
 from Hijikuzu, Iwate, Japan
;
_journal_name_full 'American Mineralogist'
_journal_page_first 274
_journal_page_last 288
_journal_volume 63
_journal_year 1978
_chemical_formula_sum 'Ca4.88 Mn1.12 O18 Si6'
_chemical_name_mineral Bustamite
_space_group_IT_number 2
_symmetry_space_group_name_Hall '-P 1 (-1/2*x+1/2*y+1/2*z,1/2*x-1/2*y+1/2*z,1/2*x+1/2*y-1/2*z)'
_symmetry_space_group_name_H-M 'I -1'
_cell_angle_alpha 99.30
_cell_angle_beta 100.56
_cell_angle_gamma 83.29
_cell_formula_units_Z 2
_cell_length_a 9.994
_cell_length_b 10.946
_cell_length_c 7.231
_cell_volume 764.303
_database_code_amcsd 0000620
_exptl_crystal_density_diffrn 3.101
_cod_original_formula_sum 'Ca4.88 Mn1.12 Si6 O18'
_cod_database_code 9000608

loop_
_space_group_symop_operation_xyz
x,y,z
1/2+x,1/2+y,1/2+z
-x,-y,-z
1/2-x,1/2-y,1/2-z

loop_
_atom_site_label
_atom_site_fract_x
_atom_site_fract_y
_atom_site_fract_z
_atom_site_occupancy
_atom_site_U_iso_or_equiv
_atom_site_type_symbol
_atom_site_attached_hydrogens
Ca1 0.02220 0.77710 0.81790 0.93000 0.00811 Ca 0
Mn1 0.02220 0.77710 0.81790 0.07000 0.00811 Mn 0
Mn2 0.02470 0.77660 0.33330 0.05000 0.00899 Mn 0
Ca2 0.02470 0.77660 0.33330 0.95000 0.00899 Ca 0
Mn3 0.00000 0.50000 0.50000 0.88000 0.00811 Mn 0
Ca3 0.00000 0.50000 0.50000 0.12000 0.00811 Ca 0
Ca4 0.00000 0.50000 0.00000 1.00000 0.00811 Ca 0
Si1 0.22670 0.96400 0.63950 1.00000 0.00646 Si 0
Si2 0.22960 0.95730 0.19830 1.00000 0.00633 Si 0
Si3 0.22090 0.17550 0.97270 1.00000 0.00646 Si 0
Oa1 0.11690 0.57470 0.77480 1.00000 0.01089 O 0
Oa2 0.11090 0.57330 0.32000 1.00000 0.00975 O 0
Oa3 0.11770 0.31320 0.48040 1.00000 0.00912 O 0
Ob1 0.11920 0.86590 0.62640 1.00000 0.01507 O 0
Ob2 0.13530 0.84830 0.11350 1.00000 0.01254 O 0
Ob3 0.10840 0.29250 0.97720 1.00000 0.00963 O 0
Oc1 0.22800 0.99270 0.42570 1.00000 0.01596 O 0
Oc2 0.17470 0.08800 0.11410 1.00000 0.01026 O 0
Oc3 0.17870 0.09880 0.75600 1.00000 0.01051 O 0

loop_
_cod_changelog_entry_id
_cod_changelog_entry_author
_cod_changelog_entry_date
_cod_changelog_entry_text
1
;cod-tools version 3.8.0
Id: cif_guess_AMCSD_atom_types 9581 2023-05-17 12:35:41Z saulius
;
2023-05-18T08:39:06+03:00
;Derived atom types and hydrogen counts
from atom names that follow the AMCSD naming convention
(Wat == water, O-H == hydroxyl).
;

loop_
_cod_related_entry_id
_cod_related_entry_database
_cod_related_entry_code
1 AMCSD 0000620
